data_1552690
loop_
_publ_author_name
'Sun, Na'
'Zheng, Guijuan'
'He, Meijun'
'Feng, Yuanyuan'
'Liu, Junjun'
'Wang, Meicheng'
'Zhang, Hanqi'
'Zhou, Junfei'
'Yao, Guangmin'

_publ_section_title
;
 Grayanane Diterpenoids from the Leaves of <i>Rhododendron auriculatum</i>
 and Their Analgesic Activities.
;
_journal_issue 7
_journal_name_full 'Journal of natural products'
_journal_page_first 1849
_journal_page_last 1860
_journal_paper_doi 10.1021/acs.jnatprod.9b00095
_journal_volume 82
_journal_year 2019
_chemical_absolute_configuration ad
_chemical_formula_moiety ' C20 H32 O6'
_chemical_formula_sum 'C20 H32 O6'
_chemical_formula_weight 368.46
_space_group_crystal_system orthorhombic
_space_group_IT_number 19
_space_group_name_Hall 'P 2ac 2ab'
_space_group_name_H-M_alt 'P 21 21 21'
_atom_sites_solution_hydrogens geom
_audit_creation_method SHELXL-2014/7
_cell_angle_alpha 90
_cell_angle_beta 90
_cell_angle_gamma 90
_cell_formula_units_Z 4
_cell_length_a 7.0243(2)
_cell_length_b 10.7505(3)
_cell_length_c 24.3048(7)
_cell_measurement_reflns_used 5113
_cell_measurement_temperature 173(2)
_cell_measurement_theta_max 66.67
_cell_measurement_theta_min 3.64
_cell_volume 1835.37(9)
_computing_cell_refinement 'Bruker SAINT'
_computing_data_collection 'Bruker APEX2'
_computing_data_reduction 'Bruker SAINT'
_computing_molecular_graphics 'Bruker SHELXTL'
_computing_publication_material 'Bruker SHELXTL'
_computing_structure_refinement 'SHELXL-2014 (Sheldrick, 2014)'
_computing_structure_solution 'SHELXS-97 (Sheldrick 2008)'
_diffrn_ambient_temperature 173(2)
_diffrn_measured_fraction_theta_full 0.983
_diffrn_measured_fraction_theta_max 0.983
_diffrn_measurement_device_type 'CCD area detector'
_diffrn_measurement_method 'phi and omega scans'
_diffrn_radiation_type CuK\a
_diffrn_radiation_wavelength 1.54178
_diffrn_reflns_av_R_equivalents 0.0377
_diffrn_reflns_av_unetI/netI 0.0435
_diffrn_reflns_Laue_measured_fraction_full 0.983
_diffrn_reflns_Laue_measured_fraction_max 0.983
_diffrn_reflns_limit_h_max 6
_diffrn_reflns_limit_h_min -8
_diffrn_reflns_limit_k_max 11
_diffrn_reflns_limit_k_min -12
_diffrn_reflns_limit_l_max 28
_diffrn_reflns_limit_l_min -22
_diffrn_reflns_number 7404
_diffrn_reflns_point_group_measured_fraction_full 0.949
_diffrn_reflns_point_group_measured_fraction_max 0.948
_diffrn_reflns_theta_full 66.660
_diffrn_reflns_theta_max 66.660
_diffrn_reflns_theta_min 3.637
_diffrn_source 'sealed tube'
_exptl_absorpt_coefficient_mu 0.794
_exptl_absorpt_correction_type none
_exptl_crystal_colour colorless
_exptl_crystal_density_diffrn 1.333
_exptl_crystal_description block
_exptl_crystal_F_000 814
_exptl_crystal_size_max 0.05
_exptl_crystal_size_mid 0.04
_exptl_crystal_size_min 0.03
_refine_diff_density_max 0.228
_refine_diff_density_min -0.184
_refine_diff_density_rms 0.045
_refine_ls_abs_structure_details
;
 Flack x determined using 1042 quotients [(I+)-(I-)]/[(I+)+(I-)]
 (Parsons, Flack and Wagner, Acta Cryst. B69 (2013) 249-259).
;
_refine_ls_abs_structure_Flack 0.08(12)
_refine_ls_extinction_method none
_refine_ls_goodness_of_fit_ref 1.064
_refine_ls_hydrogen_treatment constr
_refine_ls_matrix_type full
_refine_ls_number_parameters 245
_refine_ls_number_reflns 3084
_refine_ls_number_restraints 0
_refine_ls_restrained_S_all 1.064
_refine_ls_R_factor_all 0.0425
_refine_ls_R_factor_gt 0.0371
_refine_ls_shift/su_max 0.000
_refine_ls_shift/su_mean 0.000
_refine_ls_structure_factor_coef Fsqd
_refine_ls_weighting_details 'w=1/[\s^2^(Fo^2^)+(0.0300P)^2^+0.8015P] where P=(Fo^2^+2Fc^2^)/3'
_refine_ls_weighting_scheme calc
_refine_ls_wR_factor_gt 0.0847
_refine_ls_wR_factor_ref 0.0879
_reflns_Friedel_coverage 0.654
_reflns_Friedel_fraction_full 0.900
_reflns_Friedel_fraction_max 0.900
_reflns_number_gt 2810
_reflns_number_total 3084
_reflns_threshold_expression 'I > 2\s(I)'
_cod_data_source_file np9b00095_si_006.cif
_cod_data_source_block a
_cod_original_formula_sum ' C20 H32 O6'
_cod_database_code 1552690
_shelx_shelxl_version_number 2014/7
_shelx_space_group_comment
;
The symmetry employed for this shelxl refinement is uniquely defined
by the following loop, which should always be used as a source of
symmetry information in preference to the above space-group names.
They are only intended as comments.
;

loop_
_space_group_symop_operation_xyz
'x, y, z'
'-x+1/2, -y, z+1/2'
'-x, y+1/2, -z+1/2'
'x+1/2, -y+1/2, -z'

loop_
_atom_site_label
_atom_site_type_symbol
_atom_site_fract_x
_atom_site_fract_y
_atom_site_fract_z
_atom_site_U_iso_or_equiv
_atom_site_adp_type
_atom_site_occupancy
_atom_site_site_symmetry_order
_atom_site_calc_flag
_atom_site_refinement_flags_posn
_atom_site_refinement_flags_adp
O1 O 0.7084(3) 0.6415(2) 0.50414(7) 0.0210(5) Uani 1 1 d . .
H1 H 0.6042 0.6503 0.5206 0.031 Uiso 1 1 calc R U
C1 C 0.6408(4) 0.5234(3) 0.41656(10) 0.0165(6) Uani 1 1 d . .
H1A H 0.7500 0.4672 0.4255 0.020 Uiso 1 1 calc R U
O2 O 0.8850(3) 0.82476(19) 0.42230(8) 0.0251(5) Uani 1 1 d . .
H2 H 0.7783 0.8598 0.4243 0.038 Uiso 1 1 calc R U
C2 C 0.6773(4) 0.6481(3) 0.44562(10) 0.0174(6) Uani 1 1 d . .
H2A H 0.5706 0.7070 0.4376 0.021 Uiso 1 1 calc R U
O3 O 0.5160(3) 0.65256(19) 0.34359(7) 0.0226(5) Uani 1 1 d . .
H3 H 0.4277 0.6158 0.3269 0.034 Uiso 1 1 calc R U
C3 C 0.8591(4) 0.6940(3) 0.41786(11) 0.0203(6) Uani 1 1 d . .
H3A H 0.9684 0.6537 0.4373 0.024 Uiso 1 1 calc R U
O4 O 0.4700(3) 0.4530(2) 0.29012(7) 0.0253(5) Uani 1 1 d . .
H4 H 0.4784 0.4540 0.2556 0.038 Uiso 1 1 calc R U
C4 C 0.8562(4) 0.6406(3) 0.35725(11) 0.0189(6) Uani 1 1 d . .
O5 O 0.5030(3) -0.05190(18) 0.42952(7) 0.0232(5) Uani 1 1 d . .
H5 H 0.4174 -0.0787 0.4506 0.035 Uiso 1 1 calc R U
C5 C 0.6650(4) 0.5658(3) 0.35586(10) 0.0168(6) Uani 1 1 d . .
O6 O 0.4861(3) -0.02576(19) 0.32084(7) 0.0272(5) Uani 1 1 d . .
H6 H 0.4834 -0.0949 0.3369 0.041 Uiso 1 1 calc R U
C6 C 0.6573(4) 0.4571(3) 0.31371(10) 0.0197(6) Uani 1 1 d . .
H6A H 0.7503 0.4752 0.2836 0.024 Uiso 1 1 calc R U
C7 C 0.7068(4) 0.3305(3) 0.33855(11) 0.0195(6) Uani 1 1 d . .
H7A H 0.8135 0.3423 0.3646 0.023 Uiso 1 1 calc R U
H7B H 0.7533 0.2761 0.3086 0.023 Uiso 1 1 calc R U
C8 C 0.5460(4) 0.2619(3) 0.36886(10) 0.0180(6) Uani 1 1 d . .
C9 C 0.4238(4) 0.3385(3) 0.40930(10) 0.0178(6) Uani 1 1 d . .
C10 C 0.4592(4) 0.4525(3) 0.42913(10) 0.0163(6) Uani 1 1 d . .
C11 C 0.2549(4) 0.2633(3) 0.42973(11) 0.0204(6) Uani 1 1 d . .
H11A H 0.1610 0.2545 0.3996 0.024 Uiso 1 1 calc R U
H11B H 0.1926 0.3085 0.4603 0.024 Uiso 1 1 calc R U
C12 C 0.3149(4) 0.1338(3) 0.44965(11) 0.0215(6) Uani 1 1 d . .
H12A H 0.3767 0.1416 0.4861 0.026 Uiso 1 1 calc R U
H12B H 0.1999 0.0816 0.4542 0.026 Uiso 1 1 calc R U
C13 C 0.4518(4) 0.0693(3) 0.41002(11) 0.0186(6) Uani 1 1 d . .
C14 C 0.6267(4) 0.1508(3) 0.40174(11) 0.0191(6) Uani 1 1 d . .
H14A H 0.7263 0.1065 0.3806 0.023 Uiso 1 1 calc R U
H14B H 0.6803 0.1782 0.4374 0.023 Uiso 1 1 calc R U
C15 C 0.4116(4) 0.1927(3) 0.32694(11) 0.0194(6) Uani 1 1 d . .
H15A H 0.2919 0.2400 0.3220 0.023 Uiso 1 1 calc R U
H15B H 0.4750 0.1850 0.2907 0.023 Uiso 1 1 calc R U
C16 C 0.3688(4) 0.0626(3) 0.35070(10) 0.0209(6) Uani 1 1 d . .
C17 C 0.1643(5) 0.0202(3) 0.34683(12) 0.0289(7) Uani 1 1 d . .
H17A H 0.1280 0.0124 0.3081 0.043 Uiso 1 1 calc R U
H17B H 0.0816 0.0812 0.3649 0.043 Uiso 1 1 calc R U
H17C H 0.1505 -0.0607 0.3651 0.043 Uiso 1 1 calc R U
C18 C 0.8636(5) 0.7407(3) 0.31266(11) 0.0263(7) Uani 1 1 d . .
H18A H 0.9906 0.7784 0.3120 0.040 Uiso 1 1 calc R U
H18B H 0.7684 0.8049 0.3206 0.040 Uiso 1 1 calc R U
H18C H 0.8366 0.7031 0.2768 0.040 Uiso 1 1 calc R U
C19 C 1.0314(4) 0.5576(3) 0.35002(12) 0.0256(7) Uani 1 1 d . .
H19A H 1.0341 0.5247 0.3124 0.038 Uiso 1 1 calc R U
H19B H 1.0255 0.4885 0.3763 0.038 Uiso 1 1 calc R U
H19C H 1.1467 0.6065 0.3567 0.038 Uiso 1 1 calc R U
C20 C 0.3241(4) 0.5161(3) 0.46852(11) 0.0214(6) Uani 1 1 d . .
H20A H 0.1948 0.4845 0.4627 0.032 Uiso 1 1 calc R U
H20B H 0.3263 0.6061 0.4620 0.032 Uiso 1 1 calc R U
H20C H 0.3636 0.4990 0.5065 0.032 Uiso 1 1 calc R U

loop_
_atom_site_aniso_label
_atom_site_aniso_U_11
_atom_site_aniso_U_22
_atom_site_aniso_U_33
_atom_site_aniso_U_23
_atom_site_aniso_U_13
_atom_site_aniso_U_12
O1 0.0250(11) 0.0277(11) 0.0103(8) -0.0017(8) 0.0000(8) 0.0011(10)
C1 0.0200(14) 0.0179(13) 0.0116(12) 0.0007(11) -0.0013(11) 0.0024(13)
O2 0.0273(11) 0.0246(11) 0.0235(10) -0.0042(9) 0.0021(10) -0.0059(10)
C2 0.0207(14) 0.0204(14) 0.0111(12) 0.0019(11) -0.0031(11) 0.0015(13)
O3 0.0211(11) 0.0298(11) 0.0170(9) 0.0009(9) -0.0038(8) 0.0029(10)
C3 0.0216(15) 0.0232(14) 0.0160(13) 0.0006(11) -0.0016(12) 0.0006(13)
O4 0.0257(11) 0.0384(12) 0.0117(8) 0.0018(9) -0.0038(8) -0.0102(11)
C4 0.0197(14) 0.0221(14) 0.0149(13) -0.0007(12) -0.0005(11) -0.0029(13)
O5 0.0278(11) 0.0214(11) 0.0204(9) 0.0031(8) 0.0033(9) 0.0008(10)
C5 0.0181(14) 0.0203(14) 0.0118(12) 0.0012(11) 0.0007(11) -0.0002(13)
O6 0.0415(13) 0.0253(11) 0.0147(9) -0.0027(9) 0.0030(9) -0.0002(11)
C6 0.0199(14) 0.0274(15) 0.0118(12) -0.0025(12) 0.0020(11) -0.0058(14)
C7 0.0191(14) 0.0238(15) 0.0158(12) -0.0049(12) 0.0045(11) -0.0053(13)
C8 0.0220(15) 0.0209(14) 0.0111(12) -0.0018(11) 0.0009(11) -0.0041(13)
C9 0.0176(14) 0.0237(15) 0.0120(12) 0.0022(12) 0.0005(10) 0.0031(13)
C10 0.0188(14) 0.0206(14) 0.0095(11) 0.0026(11) 0.0010(11) -0.0004(13)
C11 0.0198(15) 0.0223(15) 0.0192(13) -0.0022(12) 0.0052(12) -0.0025(13)
C12 0.0243(15) 0.0256(15) 0.0147(13) -0.0014(12) 0.0047(12) -0.0045(14)
C13 0.0233(15) 0.0189(14) 0.0136(12) -0.0001(11) -0.0009(11) -0.0016(13)
C14 0.0195(14) 0.0240(14) 0.0138(12) -0.0053(11) 0.0009(11) -0.0016(14)
C15 0.0211(15) 0.0255(15) 0.0114(12) -0.0025(11) 0.0002(11) -0.0033(13)
C16 0.0245(15) 0.0256(15) 0.0126(13) -0.0031(12) 0.0027(12) -0.0028(13)
C17 0.0308(17) 0.0352(18) 0.0206(14) -0.0014(13) -0.0037(13) -0.0104(16)
C18 0.0328(17) 0.0275(16) 0.0187(14) 0.0014(12) 0.0017(13) -0.0081(15)
C19 0.0194(15) 0.0313(17) 0.0260(15) -0.0065(13) 0.0018(13) -0.0038(14)
C20 0.0225(15) 0.0222(14) 0.0197(13) -0.0035(12) 0.0044(12) -0.0008(14)

loop_
_atom_type_symbol
_atom_type_description
_atom_type_scat_dispersion_real
_atom_type_scat_dispersion_imag
_atom_type_scat_source
C C 0.0181 0.0091 'International Tables Vol C Tables 4.2.6.8 and 6.1.1.4'
H H 0.0000 0.0000 'International Tables Vol C Tables 4.2.6.8 and 6.1.1.4'
N N 0.0311 0.0180 'International Tables Vol C Tables 4.2.6.8 and 6.1.1.4'
O O 0.0492 0.0322 'International Tables Vol C Tables 4.2.6.8 and 6.1.1.4'

loop_
_geom_angle_atom_site_label_1
_geom_angle_atom_site_label_2
_geom_angle_atom_site_label_3
_geom_angle
C2 O1 H1 109.5
C10 C1 C2 119.1(2)
C10 C1 C5 115.5(2)
C2 C1 C5 99.3(2)
C10 C1 H1A 107.4
C2 C1 H1A 107.4
C5 C1 H1A 107.4
C3 O2 H2 109.5
O1 C2 C3 109.0(2)
O1 C2 C1 115.8(2)
C3 C2 C1 102.6(2)
O1 C2 H2A 109.7
C3 C2 H2A 109.7
C1 C2 H2A 109.7
C5 O3 H3 109.5
O2 C3 C2 113.1(2)
O2 C3 C4 115.5(2)
C2 C3 C4 106.5(2)
O2 C3 H3A 107.1
C2 C3 H3A 107.1
C4 C3 H3A 107.1
C6 O4 H4 109.5
C18 C4 C19 107.6(2)
C18 C4 C5 112.1(2)
C19 C4 C5 112.8(2)
C18 C4 C3 113.9(2)
C19 C4 C3 107.9(2)
C5 C4 C3 102.6(2)
C13 O5 H5 109.5
O3 C5 C1 108.0(2)
O3 C5 C6 109.0(2)
C1 C5 C6 113.6(2)
O3 C5 C4 107.3(2)
C1 C5 C4 103.0(2)
C6 C5 C4 115.5(2)
C16 O6 H6 109.5
O4 C6 C7 109.8(2)
O4 C6 C5 108.6(2)
C7 C6 C5 113.6(2)
O4 C6 H6A 108.2
C7 C6 H6A 108.2
C5 C6 H6A 108.2
C6 C7 C8 116.7(2)
C6 C7 H7A 108.1
C8 C7 H7A 108.1
C6 C7 H7B 108.1
C8 C7 H7B 108.1
H7A C7 H7B 107.3
C7 C8 C9 117.2(2)
C7 C8 C14 110.5(2)
C9 C8 C14 106.7(2)
C7 C8 C15 110.9(2)
C9 C8 C15 109.3(2)
C14 C8 C15 100.9(2)
C10 C9 C11 120.9(2)
C10 C9 C8 127.9(2)
C11 C9 C8 111.0(2)
C9 C10 C20 121.7(2)
C9 C10 C1 122.9(2)
C20 C10 C1 115.4(2)
C9 C11 C12 111.8(2)
C9 C11 H11A 109.3
C12 C11 H11A 109.3
C9 C11 H11B 109.3
C12 C11 H11B 109.3
H11A C11 H11B 107.9
C13 C12 C11 112.7(2)
C13 C12 H12A 109.0
C11 C12 H12A 109.0
C13 C12 H12B 109.0
C11 C12 H12B 109.0
H12A C12 H12B 107.8
O5 C13 C14 111.4(2)
O5 C13 C12 111.2(2)
C14 C13 C12 109.3(2)
O5 C13 C16 111.0(2)
C14 C13 C16 101.9(2)
C12 C13 C16 111.6(2)
C13 C14 C8 102.6(2)
C13 C14 H14A 111.3
C8 C14 H14A 111.3
C13 C14 H14B 111.3
C8 C14 H14B 111.3
H14A C14 H14B 109.2
C16 C15 C8 107.6(2)
C16 C15 H15A 110.2
C8 C15 H15A 110.2
C16 C15 H15B 110.2
C8 C15 H15B 110.2
H15A C15 H15B 108.5
O6 C16 C17 108.1(2)
O6 C16 C15 107.2(2)
C17 C16 C15 115.8(2)
O6 C16 C13 106.3(2)
C17 C16 C13 115.4(2)
C15 C16 C13 103.4(2)
C16 C17 H17A 109.5
C16 C17 H17B 109.5
H17A C17 H17B 109.5
C16 C17 H17C 109.5
H17A C17 H17C 109.5
H17B C17 H17C 109.5
C4 C18 H18A 109.5
C4 C18 H18B 109.5
H18A C18 H18B 109.5
C4 C18 H18C 109.5
H18A C18 H18C 109.5
H18B C18 H18C 109.5
C4 C19 H19A 109.5
C4 C19 H19B 109.5
H19A C19 H19B 109.5
C4 C19 H19C 109.5
H19A C19 H19C 109.5
H19B C19 H19C 109.5
C10 C20 H20A 109.5
C10 C20 H20B 109.5
H20A C20 H20B 109.5
C10 C20 H20C 109.5
H20A C20 H20C 109.5
H20B C20 H20C 109.5

loop_
_geom_bond_atom_site_label_1
_geom_bond_atom_site_label_2
_geom_bond_distance
O1 C2 1.441(3)
O1 H1 0.8400
C1 C10 1.517(4)
C1 C2 1.537(4)
C1 C5 1.554(3)
C1 H1A 1.0000
O2 C3 1.422(4)
O2 H2 0.8400
C2 C3 1.526(4)
C2 H2A 1.0000
O3 C5 1.433(3)
O3 H3 0.8400
C3 C4 1.581(4)
C3 H3A 1.0000
O4 C6 1.436(3)
O4 H4 0.8400
C4 C18 1.529(4)
C4 C19 1.530(4)
C4 C5 1.565(4)
O5 C13 1.432(3)
O5 H5 0.8400
C5 C6 1.555(4)
O6 C16 1.452(4)
O6 H6 0.8400
C6 C7 1.529(4)
C6 H6A 1.0000
C7 C8 1.537(4)
C7 H7A 0.9900
C7 H7B 0.9900
C8 C9 1.543(4)
C8 C14 1.544(4)
C8 C15 1.576(4)
C9 C10 1.340(4)
C9 C11 1.519(4)
C10 C20 1.512(4)
C11 C12 1.533(4)
C11 H11A 0.9900
C11 H11B 0.9900
C12 C13 1.528(4)
C12 H12A 0.9900
C12 H12B 0.9900
C13 C14 1.522(4)
C13 C16 1.557(4)
C14 H14A 0.9900
C14 H14B 0.9900
C15 C16 1.543(4)
C15 H15A 0.9900
C15 H15B 0.9900
C16 C17 1.510(4)
C17 H17A 0.9800
C17 H17B 0.9800
C17 H17C 0.9800
C18 H18A 0.9800
C18 H18B 0.9800
C18 H18C 0.9800
C19 H19A 0.9800
C19 H19B 0.9800
C19 H19C 0.9800
C20 H20A 0.9800
C20 H20B 0.9800
C20 H20C 0.9800
